data_4337216
loop_
_publ_author_name
'Han, Jing'
'Nishihara, Sadafumi'
'Inoue, Katsuya'
'Kurmoo, Mohamedally'

_publ_section_title
;
 On the Nature of the Structural and Magnetic Phase Transitions in the
 Layered Perovskite-Like (CH3NH3)2[Fe(II)Cl4].
;
_journal_issue 4
_journal_name_full 'Inorganic chemistry'
_journal_page_first 2068
_journal_page_last 2075
_journal_paper_doi 10.1021/ic402535u
_journal_volume 53
_journal_year 2014
_chemical_formula_sum 'C H6 Cl2 Fe0.5 N'
_chemical_formula_weight 130.89
_chemical_name_systematic
; 
 ? 
;
_space_group_IT_number 56
_symmetry_space_group_name_Hall '-P 2ab 2ac'
_symmetry_space_group_name_H-M 'P c c n'
_atom_sites_solution_hydrogens geom
_atom_sites_solution_primary direct
_atom_sites_solution_secondary difmap
_audit_creation_method SHELXL-97
_cell_angle_alpha 90.00
_cell_angle_beta 90.00
_cell_angle_gamma 90.00
_cell_formula_units_Z 8
_cell_length_a 7.1561(7)
_cell_length_b 7.1561(7)
_cell_length_c 19.050(3)
_cell_measurement_temperature 105(2)
_cell_volume 975.5(2)
_computing_structure_refinement 'SHELXL-97 (Sheldrick, 1997)'
_computing_structure_solution 'SHELXS-97 (Sheldrick, 1990)'
_diffrn_ambient_temperature 105(2)
_diffrn_measured_fraction_theta_full 1.000
_diffrn_measured_fraction_theta_max 1.000
_diffrn_radiation_monochromator graphite
_diffrn_radiation_source 'fine-focus sealed tube'
_diffrn_radiation_type MoK\a
_diffrn_radiation_wavelength 0.71073
_diffrn_reflns_av_R_equivalents 0.0168
_diffrn_reflns_av_sigmaI/netI 0.0147
_diffrn_reflns_limit_h_max 8
_diffrn_reflns_limit_h_min -6
_diffrn_reflns_limit_k_max 8
_diffrn_reflns_limit_k_min -8
_diffrn_reflns_limit_l_max 20
_diffrn_reflns_limit_l_min -22
_diffrn_reflns_number 4398
_diffrn_reflns_theta_full 25.51
_diffrn_reflns_theta_max 25.51
_diffrn_reflns_theta_min 2.14
_exptl_absorpt_coefficient_mu 2.572
_exptl_absorpt_correction_T_max 0.9504
_exptl_absorpt_correction_T_min 0.3076
_exptl_crystal_density_diffrn 1.782
_exptl_crystal_density_method 'not measured'
_exptl_crystal_F_000 528
_exptl_crystal_size_max 0.60
_exptl_crystal_size_mid 0.40
_exptl_crystal_size_min 0.02
_refine_diff_density_max 0.255
_refine_diff_density_min -0.298
_refine_diff_density_rms 0.062
_refine_ls_extinction_method none
_refine_ls_goodness_of_fit_ref 1.338
_refine_ls_hydrogen_treatment mixed
_refine_ls_matrix_type full
_refine_ls_number_parameters 46
_refine_ls_number_reflns 920
_refine_ls_number_restraints 0
_refine_ls_restrained_S_all 1.338
_refine_ls_R_factor_all 0.0164
_refine_ls_R_factor_gt 0.0156
_refine_ls_shift/su_max 0.000
_refine_ls_shift/su_mean 0.000
_refine_ls_structure_factor_coef Fsqd
_refine_ls_weighting_details 'calc w=1/[\s^2^(Fo^2^)+(0.0126P)^2^+0.5931P] where P=(Fo^2^+2Fc^2^)/3'
_refine_ls_weighting_scheme calc
_refine_ls_wR_factor_gt 0.0425
_refine_ls_wR_factor_ref 0.0464
_reflns_number_gt 911
_reflns_number_total 920
_reflns_threshold_expression >2sigma(I)
_cod_data_source_file E-105K-Pccn.cif
_cod_data_source_block E-105K-Pccn
_cod_original_cell_volume 975.52(19)
_cod_original_sg_symbol_H-M '? P ccn'
_cod_original_formula_sum 'C H6 Cl2 Fe0.50 N'
_cod_database_code 4337216

loop_
_symmetry_equiv_pos_as_xyz
'x, y, z'
'-x+1/2, -y+1/2, z'
'x+1/2, -y, -z+1/2'
'-x, y+1/2, -z+1/2'
'-x, -y, -z'
'x-1/2, y-1/2, -z'
'-x-1/2, y, z-1/2'
'x, -y-1/2, z-1/2'

loop_
_atom_site_label
_atom_site_type_symbol
_atom_site_fract_x
_atom_site_fract_y
_atom_site_fract_z
_atom_site_U_iso_or_equiv
_atom_site_adp_type
_atom_site_occupancy
_atom_site_symmetry_multiplicity
_atom_site_calc_flag
_atom_site_refinement_flags
Fe1 Fe 0.0000 0.0000 0.0000 0.00817(11) Uani 1 2 d S
Cl1 Cl -0.02562(5) -0.02526(5) 0.125883(19) 0.01427(12) Uani 1 1 d .
Cl2 Cl -0.2500 0.2500 -0.00013(2) 0.01251(14) Uani 1 2 d S
Cl3 Cl 0.2500 0.2500 0.01552(3) 0.01150(13) Uani 1 2 d S
N1 N -0.48564(18) -0.01405(18) 0.11369(8) 0.0155(3) Uani 1 1 d .
H1 H -0.5589 0.0612 0.0868 0.023 Uiso 1 1 calc R
H1A H -0.5115 -0.1358 0.1039 0.023 Uiso 1 1 calc R
H1B H -0.3632 0.0096 0.1043 0.023 Uiso 1 1 calc R
C1 C -0.5233(3) 0.0229(3) 0.18840(9) 0.0255(4) Uani 1 1 d .
H1C H -0.4432 -0.0570 0.2174 0.038 Uiso 1 1 calc R
H1D H -0.6547 -0.0040 0.1987 0.038 Uiso 1 1 calc R
H1E H -0.4969 0.1544 0.1988 0.038 Uiso 1 1 calc R

loop_
_atom_site_aniso_label
_atom_site_aniso_U_11
_atom_site_aniso_U_22
_atom_site_aniso_U_33
_atom_site_aniso_U_23
_atom_site_aniso_U_13
_atom_site_aniso_U_12
Fe1 0.00620(18) 0.00708(18) 0.01124(19) 0.00010(10) 0.00007(10) 0.00028(10)
Cl1 0.0151(2) 0.0159(2) 0.0118(2) -0.00034(13) -0.00026(13) -0.00093(13)
Cl2 0.0077(2) 0.0084(2) 0.0215(3) 0.000 0.000 0.00266(18)
Cl3 0.0082(2) 0.0090(2) 0.0173(2) 0.000 0.000 -0.00223(18)
N1 0.0152(7) 0.0163(7) 0.0149(7) 0.0005(5) -0.0005(5) 0.0012(5)
C1 0.0299(10) 0.0305(10) 0.0159(9) -0.0041(7) 0.0039(7) 0.0008(7)

loop_
_atom_type_symbol
_atom_type_description
_atom_type_scat_dispersion_real
_atom_type_scat_dispersion_imag
_atom_type_scat_source
C C 0.0033 0.0016 'International Tables Vol C Tables 4.2.6.8 and 6.1.1.4'
H H 0.0000 0.0000 'International Tables Vol C Tables 4.2.6.8 and 6.1.1.4'
N N 0.0061 0.0033 'International Tables Vol C Tables 4.2.6.8 and 6.1.1.4'
Cl Cl 0.1484 0.1585 'International Tables Vol C Tables 4.2.6.8 and 6.1.1.4'
Fe Fe 0.3463 0.8444 'International Tables Vol C Tables 4.2.6.8 and 6.1.1.4'

loop_
_geom_angle_atom_site_label_1
_geom_angle_atom_site_label_2
_geom_angle_atom_site_label_3
_geom_angle
_geom_angle_site_symmetry_1
_geom_angle_site_symmetry_3
Cl1 Fe1 Cl1 180.0 5 .
Cl1 Fe1 Cl2 89.987(13) 5 .
Cl1 Fe1 Cl2 90.013(13) . .
Cl1 Fe1 Cl2 90.014(13) 5 5
Cl1 Fe1 Cl2 89.986(13) . 5
Cl2 Fe1 Cl2 180.0 . 5
Cl1 Fe1 Cl3 89.463(14) 5 5
Cl1 Fe1 Cl3 90.538(14) . 5
Cl2 Fe1 Cl3 89.994(8) . 5
Cl2 Fe1 Cl3 90.006(8) 5 5
Cl1 Fe1 Cl3 90.539(14) 5 .
Cl1 Fe1 Cl3 89.461(14) . .
Cl2 Fe1 Cl3 90.007(8) . .
Cl2 Fe1 Cl3 89.993(8) 5 .
Cl3 Fe1 Cl3 180.0 5 .
Fe1 Cl2 Fe1 179.89(2) 2_455 .
Fe1 Cl3 Fe1 166.67(2) . 2

loop_
_geom_bond_atom_site_label_1
_geom_bond_atom_site_label_2
_geom_bond_distance
_geom_bond_site_symmetry_2
Fe1 Cl1 2.4117(5) 5
Fe1 Cl1 2.4118(5) .
Fe1 Cl2 2.53006(17) .
Fe1 Cl2 2.53010(17) 5
Fe1 Cl3 2.54728(18) 5
Fe1 Cl3 2.54729(18) .
Cl2 Fe1 2.53003(18) 2_455
Cl3 Fe1 2.54729(18) 2
N1 C1 1.472(2) .

loop_
_geom_torsion_atom_site_label_1
_geom_torsion_atom_site_label_2
_geom_torsion_atom_site_label_3
_geom_torsion_atom_site_label_4
_geom_torsion
_geom_torsion_site_symmetry_1
_geom_torsion_site_symmetry_4
Cl1 Fe1 Cl2 Fe1 -174(18) 5 2_455
Cl1 Fe1 Cl2 Fe1 6(18) . 2_455
Cl2 Fe1 Cl2 Fe1 4.9(10) 5 2_455
Cl3 Fe1 Cl2 Fe1 97(18) 5 2_455
Cl3 Fe1 Cl2 Fe1 -83(18) . 2_455
Cl1 Fe1 Cl3 Fe1 0.041(9) 5 2
Cl1 Fe1 Cl3 Fe1 -179.960(9) . 2
Cl2 Fe1 Cl3 Fe1 -89.947(11) . 2
Cl2 Fe1 Cl3 Fe1 90.054(11) 5 2
Cl3 Fe1 Cl3 Fe1 152.1(4) 5 2
